data_7232341
loop_
_publ_author_name
'You, Li-Xin'
'Xie, Shi-Yu'
'Xia, Cheng-Cai'
'Wang, Shu-Ju'
'Xiong, Gang'
'He, Yong-Ke'
'Dragutan, Ileana'
'Dragutan, Valerian'
'Fedin, Vladimir P.'
'Sun, Ya-Guang'

_publ_section_title
;
 Unprecedented homochiral 3D lanthanide coordination polymers with
 triple-stranded helical architecture constructed from a rigid achiral
 aryldicarboxylate ligand
;
_journal_issue 11
_journal_name_full CrystEngComm
_journal_page_first 1758
_journal_paper_doi 10.1039/C8CE01242C
_journal_volume 21
_journal_year 2019
_chemical_formula_moiety 'C42 H30 Gd2 N6 O14, 4(O)'
_chemical_formula_sum 'C42 H42 Gd2 N6 O18'
_chemical_formula_weight 1232.30
_space_group_crystal_system tetragonal
_space_group_IT_number 78
_space_group_name_Hall 'P 4cw'
_space_group_name_H-M_alt 'P 43'
_symmetry_space_group_name_Hall 'P 4cw'
_symmetry_space_group_name_H-M 'P 43'
_atom_sites_solution_hydrogens mixed
_atom_sites_solution_primary direct
_audit_creation_date 2019-01-28
_audit_creation_method
;
Olex2 1.2
(compiled 2018.05.29 svn.r3508 for OlexSys, GUI svn.r5506)
;
_audit_update_record
;
2019-02-07 deposited with the CCDC.
2019-02-08 downloaded from the CCDC.
;
_cell_angle_alpha 90
_cell_angle_beta 90
_cell_angle_gamma 90
_cell_formula_units_Z 4
_cell_length_a 17.5494(9)
_cell_length_b 17.5494(9)
_cell_length_c 14.5562(10)
_cell_measurement_reflns_used 12175
_cell_measurement_temperature 293
_cell_measurement_theta_max 27.5
_cell_measurement_theta_min 3.0
_cell_volume 4483.0(4)
_computing_cell_refinement
;
CrystalClear-SM Expert 2.0 r1 (Rigaku, 2009)
;
_computing_data_collection
;
CrystalClear-SM Expert 2.0 r1 (Rigaku, 2009)
;
_computing_data_reduction
;
CrystalClear-SM Expert 2.0 r1 (Rigaku, 2009)
;
_computing_molecular_graphics 'Olex2 (Dolomanov et al., 2009)'
_computing_publication_material 'Olex2 (Dolomanov et al., 2009)'
_computing_structure_refinement 'ShelXL (Sheldrick, 2015)'
_computing_structure_solution 'XS (Sheldrick, 2008)'
_diffrn_ambient_temperature 293
_diffrn_detector CCD
_diffrn_detector_area_resol_mean 13.6612
_diffrn_measured_fraction_theta_full 0.997
_diffrn_measured_fraction_theta_max 0.997
_diffrn_measurement_details
;
scan:
    Number of images: 180
               Slice: -60.0000 - 120.0000
         Image width: 1.0000
            Exp time: 60.0000
       Rotation axis: Omega
               Omega: 0.0000
                 Chi: 54.0000
                 Phi: 0.0000
                 XTD: 50.2188
              2theta: 29.8411
scan:
    Number of images: 180
               Slice: -60.0000 - 120.0000
         Image width: 1.0000
            Exp time: 60.0000
       Rotation axis: Omega
               Omega: 0.0000
                 Chi: 54.0000
                 Phi: 120.0000
                 XTD: 50.2188
              2theta: 29.8411
scan:
    Number of images: 180
               Slice: -60.0000 - 120.0000
         Image width: 1.0000
            Exp time: 60.0000
       Rotation axis: Omega
               Omega: 0.0000
                 Chi: 54.0000
                 Phi: 240.0000
                 XTD: 50.2188
              2theta: 29.8411
;
_diffrn_measurement_device
;
XtaLABmini: Fixed Chi 2 circle
;
_diffrn_measurement_device_type
;
Rigaku Mercury375R (2x2 bin mode)
;
_diffrn_measurement_method 'profile data from \w-scans'
_diffrn_measurement_specimen_support Fiber
_diffrn_orient_matrix_type d*Trek
_diffrn_orient_matrix_UB_11 0.042039
_diffrn_orient_matrix_UB_12 -0.013104
_diffrn_orient_matrix_UB_13 0.036165
_diffrn_orient_matrix_UB_21 -0.034067
_diffrn_orient_matrix_UB_22 0.012196
_diffrn_orient_matrix_UB_23 0.044019
_diffrn_orient_matrix_UB_31 -0.021537
_diffrn_orient_matrix_UB_32 -0.065221
_diffrn_orient_matrix_UB_33 0.001402
_diffrn_radiation_monochromator 'Graphite Monochromator'
_diffrn_radiation_type MoK\a
_diffrn_radiation_wavelength 0.71075
_diffrn_reflns_av_R_equivalents 0.0864
_diffrn_reflns_av_unetI/netI 0.0633
_diffrn_reflns_Laue_measured_fraction_full 0.997
_diffrn_reflns_Laue_measured_fraction_max 0.997
_diffrn_reflns_limit_h_max 20
_diffrn_reflns_limit_h_min -20
_diffrn_reflns_limit_k_max 20
_diffrn_reflns_limit_k_min -20
_diffrn_reflns_limit_l_max 17
_diffrn_reflns_limit_l_min -17
_diffrn_reflns_number 37829
_diffrn_reflns_point_group_measured_fraction_full 0.997
_diffrn_reflns_point_group_measured_fraction_max 0.997
_diffrn_reflns_theta_full 25.010
_diffrn_reflns_theta_max 25.010
_diffrn_reflns_theta_min 3.030
_diffrn_source 'Sealed Tube'
_diffrn_source_current 12.0
_diffrn_source_power 0.6
_diffrn_source_voltage 50.0
_exptl_absorpt_coefficient_mu 3.017
_exptl_absorpt_correction_T_max 1.000
_exptl_absorpt_correction_T_min 0.804
_exptl_absorpt_correction_type multi-scan
_exptl_crystal_colour Colorless
_exptl_crystal_density_diffrn 1.827
_exptl_crystal_description Prism
_exptl_crystal_F_000 2432
_exptl_crystal_size_max 0.2
_exptl_crystal_size_mid 0.2
_exptl_crystal_size_min 0.2
_refine_diff_density_max 1.307
_refine_diff_density_min -1.079
_refine_diff_density_rms 0.174
_refine_ls_abs_structure_details
;
 Flack x determined using 3222 quotients [(I+)-(I-)]/[(I+)+(I-)]
 (Parsons, Flack and Wagner, Acta Cryst. B69 (2013) 249-259).
;
_refine_ls_abs_structure_Flack -0.078(17)
_refine_ls_extinction_method none
_refine_ls_goodness_of_fit_ref 1.114
_refine_ls_hydrogen_treatment constr
_refine_ls_matrix_type full
_refine_ls_number_parameters 541
_refine_ls_number_reflns 7869
_refine_ls_number_restraints 7
_refine_ls_restrained_S_all 1.114
_refine_ls_R_factor_all 0.0613
_refine_ls_R_factor_gt 0.0547
_refine_ls_shift/su_max 0.000
_refine_ls_shift/su_mean 0.000
_refine_ls_structure_factor_coef Fsqd
_refine_ls_weighting_details 'w=1/[\s^2^(Fo^2^)+(0.0269P)^2^+64.0812P] where P=(Fo^2^+2Fc^2^)/3'
_refine_ls_weighting_scheme calc
_refine_ls_wR_factor_gt 0.1206
_refine_ls_wR_factor_ref 0.1271
_reflns_Friedel_coverage 0.916
_reflns_Friedel_fraction_full 0.996
_reflns_Friedel_fraction_max 0.996
_reflns_number_gt 7371
_reflns_number_total 7869
_reflns_threshold_expression 'I > 2\s(I)'
_cod_data_source_file c8ce01242c2.cif
_cod_data_source_block shelx_CCDC2
_cod_depositor_comments
;
The following automatic conversions were performed:

'_exptl_absorpt_correction_type' value 'Multi-scan' changed to
'multi-scan' according to
/home/data/users/saulius/crontab/automatic-downloads/rss-feeds/RSC/lib/dictionaries/cif_core.dic
dictionary named 'cif_core.dic' version 2.4.2 from 2011-04-26.

Automatic conversion script
Id: cif_fix_values 4973 2017-02-22 13:04:09Z antanas 

 Adding full bibliography for 7232339--7232346.cif.
;
_cod_original_cell_volume 4483.0(6)
_cod_database_code 7232341
_shelx_shelxl_version_number 2016/6
_shelx_space_group_comment
;
The symmetry employed for this shelxl refinement is uniquely defined
by the following loop, which should always be used as a source of
symmetry information in preference to the above space-group names.
They are only intended as comments.
;
_shelx_estimated_absorpt_t_max 0.584
_shelx_estimated_absorpt_t_min 0.584
_olex2_refinement_description
;
1. Fixed Uiso
 At 1.2 times of:
  All C(H) groups, All C(H,H) groups, All N(H) groups
2. Uiso/Uaniso restraints and constraints
Uanis(C8) \\sim Ueq: with sigma of 0.01 and sigma for terminal atoms of 0.01
3.a Riding coordinates:
 N5(H5), N1(H1)
3.b Secondary CH2 refined with riding coordinates:
 C9(H9A,H9B), C23(H23A,H23B), C37(H37A,H37B)
3.c Aromatic/amide H refined with riding coordinates:
 C12(H12), C11(H11), C14(H14), C13(H13), C21(H21), C17(H17), C19(H19), C6(H6),
 C8(H8), C3(H3), C35(H35), C33(H33), C31(H31), N3(H3A), C28(H28), C27(H27),
 C26(H26), C25(H25), C39(H39), C40(H40), C41(H41), C42(H42)
3.d Fitted hexagon refined as free rotating group:
 N2(C12,C11,C10,C14,C13), C20(C21,C16,C17,C18,C19), C4(C6,C7,C8,C2,C3),
 C35(C34,C33,C32,C31,C30), C24(C28,C27,N4,C26,C25), C39(C40,N6,C41,C42,C38)
;
_olex2_submission_special_instructions 'No special instructions were received'

loop_
_space_group_symop_operation_xyz
'x, y, z'
'-y, x, z+3/4'
'-x, -y, z+1/2'
'y, -x, z+1/4'

loop_
_atom_site_label
_atom_site_type_symbol
_atom_site_fract_x
_atom_site_fract_y
_atom_site_fract_z
_atom_site_U_iso_or_equiv
_atom_site_adp_type
_atom_site_occupancy
_atom_site_site_symmetry_order
_atom_site_calc_flag
_atom_site_refinement_flags_posn
_atom_site_refinement_flags_adp
Gd1 Gd 0.09450(4) 0.08801(4) 0.18101(5) 0.01694(19) Uani 1 1 d . .
Gd2 Gd 0.53264(4) 0.37885(4) 0.04136(5) 0.01441(18) Uani 1 1 d . .
N2 N 0.2100(9) 0.8285(8) 0.1941(9) 0.050(5) Uani 1 1 d . .
C12 C 0.1948(10) 0.7533(8) 0.2178(7) 0.057(7) Uani 1 1 d G .
H12 H 0.198455 0.737816 0.278736 0.068 Uiso 1 1 calc R .
C11 C 0.1742(10) 0.7011(6) 0.1503(10) 0.054(6) Uani 1 1 d G .
H11 H 0.164028 0.650788 0.166170 0.065 Uiso 1 1 calc R .
C10 C 0.1687(9) 0.7242(8) 0.0592(8) 0.040(5) Uani 1 1 d G .
C14 C 0.1839(10) 0.7994(8) 0.0356(7) 0.059(7) Uani 1 1 d G .
H14 H 0.180232 0.814852 -0.025406 0.071 Uiso 1 1 calc R .
C13 C 0.2045(10) 0.8516(6) 0.1030(10) 0.060(7) Uani 1 1 d G .
H13 H 0.214658 0.901880 0.087159 0.072 Uiso 1 1 calc R .
O1 O 0.5092(8) 0.5928(9) -0.2299(9) 0.036(3) Uani 1 1 d . .
O12 O -0.1357(8) -0.0433(9) 0.5421(10) 0.042(4) Uani 1 1 d . .
O2 O 0.4096(7) 0.6209(8) -0.3170(9) 0.031(3) Uani 1 1 d . .
O5 O 0.5428(8) 0.2391(7) 0.0521(10) 0.035(3) Uani 1 1 d . .
O13 O 0.6412(7) 0.3392(7) -0.0332(8) 0.024(3) Uani 1 1 d . .
O9 O -0.0322(8) 0.0953(9) 0.1573(10) 0.040(4) Uani 1 1 d . .
C22 C -0.1004(12) -0.0378(11) 0.4656(13) 0.027(4) Uani 1 1 d . .
O10 O -0.1359(8) 0.0708(9) 0.0757(8) 0.037(3) Uani 1 1 d . .
O6 O 0.4410(8) 0.2967(7) 0.1019(9) 0.031(3) Uani 1 1 d . .
O3 O 0.4374(8) 0.4621(8) 0.0716(9) 0.031(3) Uani 1 1 d . .
O4 O 0.3543(8) 0.5286(7) 0.1553(8) 0.031(3) Uani 1 1 d . .
O8 O 0.2156(7) 0.0322(7) 0.2175(9) 0.030(3) Uani 1 1 d . .
O7 O 0.2120(7) 0.1545(7) 0.1881(10) 0.031(3) Uani 1 1 d . .
O14 O 0.0781(9) 0.2031(8) 0.0996(10) 0.037(3) Uani 1 1 d . .
O11 O -0.0335(8) -0.0588(8) 0.4557(9) 0.031(3) Uani 1 1 d . .
C20 C -0.1424(6) 0.0000(7) 0.3898(6) 0.026(4) Uani 1 1 d . .
C21 C -0.1043(5) 0.0191(7) 0.3094(7) 0.025(4) Uani 1 1 d G .
H21 H -0.052194 0.010156 0.304257 0.030 Uiso 1 1 calc R .
C16 C -0.1439(6) 0.0516(7) 0.2365(6) 0.023(4) Uani 1 1 d G .
C17 C -0.2217(6) 0.0649(7) 0.2442(6) 0.028(4) Uani 1 1 d G .
H17 H -0.248240 0.086628 0.195434 0.034 Uiso 1 1 calc R .
C18 C -0.2599(5) 0.0458(8) 0.3246(8) 0.031(4) Uani 1 1 d G .
C19 C -0.2203(6) 0.0133(7) 0.3974(6) 0.026(4) Uani 1 1 d G .
H19 H -0.245793 0.000514 0.451208 0.031 Uiso 1 1 calc R .
C5 C 0.4395(11) 0.6040(10) -0.2410(12) 0.023(4) Uani 1 1 d . .
C36 C 0.2500(11) 0.0921(10) 0.1923(12) 0.027(4) Uani 1 1 d . .
C4 C 0.3863(5) 0.5986(7) -0.1587(6) 0.023(4) Uani 1 1 d . .
C6 C 0.3145(6) 0.6319(6) -0.1616(6) 0.023(4) Uani 1 1 d G .
H6 H 0.298465 0.657225 -0.214262 0.028 Uiso 1 1 calc R .
C7 C 0.2666(5) 0.6272(7) -0.0857(7) 0.027(4) Uani 1 1 d G .
C8 C 0.2905(6) 0.5893(7) -0.0070(6) 0.026(4) Uani 1 1 d G U
H8 H 0.258505 0.586232 0.043732 0.031 Uiso 1 1 calc R .
C2 C 0.3624(6) 0.5561(7) -0.0041(6) 0.027(4) Uani 1 1 d G .
C3 C 0.4103(5) 0.5607(7) -0.0800(7) 0.022(4) Uani 1 1 d G .
H3 H 0.458347 0.538445 -0.078081 0.027 Uiso 1 1 calc R .
C35 C 0.3672(6) 0.1599(5) 0.1438(9) 0.028(4) Uani 1 1 d . .
H35 H 0.342301 0.205604 0.155657 0.034 Uiso 1 1 calc R .
C34 C 0.3308(5) 0.0910(6) 0.1612(9) 0.026(4) Uani 1 1 d G .
C33 C 0.3681(7) 0.0227(5) 0.1434(9) 0.035(5) Uani 1 1 d G .
H33 H 0.343726 -0.023365 0.155121 0.042 Uiso 1 1 calc R .
C32 C 0.4417(7) 0.0232(5) 0.1082(10) 0.032(4) Uani 1 1 d G .
C31 C 0.4781(5) 0.0921(6) 0.0908(9) 0.030(4) Uani 1 1 d G .
H31 H 0.527334 0.092407 0.067236 0.035 Uiso 1 1 calc R .
C30 C 0.4408(6) 0.1604(5) 0.1086(9) 0.025(4) Uani 1 1 d G .
C1 C 0.3870(10) 0.5117(10) 0.0796(12) 0.021(4) Uani 1 1 d . .
C29 C 0.4789(9) 0.2350(10) 0.0872(11) 0.022(4) Uani 1 1 d . .
N3 N -0.3366(10) 0.0626(12) 0.3359(13) 0.047(5) Uani 1 1 d . .
H3A H -0.361288 0.040350 0.379351 0.056 Uiso 1 1 calc R .
C15 C -0.0999(11) 0.0751(10) 0.1514(12) 0.023(4) Uani 1 1 d . .
N5 N 0.4842(11) -0.0432(9) 0.0947(14) 0.047(5) Uani 1 1 d . .
H5 H 0.519103 -0.035076 0.054388 0.057 Uiso 1 1 d R .
C24 C -0.4536(7) 0.1345(10) 0.3195(11) 0.040(5) Uani 1 1 d . .
C28 C -0.4739(9) 0.2101(8) 0.3340(13) 0.070(8) Uani 1 1 d G .
H28 H -0.439500 0.248885 0.320828 0.084 Uiso 1 1 calc R .
C27 C -0.5457(10) 0.2277(7) 0.3682(12) 0.072(9) Uani 1 1 d G .
H27 H -0.559366 0.278324 0.377910 0.086 Uiso 1 1 calc R .
N4 N -0.5972(7) 0.1698(10) 0.3879(11) 0.059(6) Uani 1 1 d G .
C26 C -0.5768(7) 0.0942(9) 0.3735(12) 0.061(7) Uani 1 1 d G .
H26 H -0.611251 0.055425 0.386647 0.073 Uiso 1 1 calc R .
C25 C -0.5050(8) 0.0766(7) 0.3393(11) 0.052(6) Uani 1 1 d G .
H25 H -0.491385 0.025983 0.329564 0.063 Uiso 1 1 calc R .
N1 N 0.1931(11) 0.6588(12) -0.0926(11) 0.047(5) Uani 1 1 d . .
H1 H 0.195503 0.702177 -0.120073 0.056 Uiso 1 1 d R .
C39 C 0.4383(9) -0.1328(7) 0.2546(10) 0.060(7) Uani 1 1 d . .
H39 H 0.459009 -0.084296 0.261017 0.072 Uiso 1 1 calc R .
C40 C 0.4171(10) -0.1740(9) 0.3321(8) 0.053(6) Uani 1 1 d G .
H40 H 0.423764 -0.153156 0.390264 0.063 Uiso 1 1 calc R .
N6 N 0.3861(9) -0.2465(8) 0.3226(8) 0.058(6) Uani 1 1 d G .
C41 C 0.3762(10) -0.2777(7) 0.2356(10) 0.056(7) Uani 1 1 d G .
H41 H 0.355442 -0.326131 0.229229 0.067 Uiso 1 1 calc R .
C42 C 0.3973(10) -0.2364(8) 0.1582(8) 0.058(7) Uani 1 1 d G .
H42 H 0.390687 -0.257273 0.099982 0.070 Uiso 1 1 calc R .
C38 C 0.4283(9) -0.1640(8) 0.1677(8) 0.043(5) Uani 1 1 d G .
C9 C 0.1422(13) 0.6656(15) -0.0144(16) 0.047(6) Uani 1 1 d . .
H9A H 0.137330 0.616001 0.014472 0.056 Uiso 1 1 calc R .
H9B H 0.092119 0.680356 -0.036315 0.056 Uiso 1 1 calc R .
C23 C -0.3763(13) 0.1153(17) 0.2787(18) 0.060(7) Uani 1 1 d . .
H23A H -0.383120 0.093331 0.218123 0.072 Uiso 1 1 calc R .
H23B H -0.346453 0.161473 0.272298 0.072 Uiso 1 1 calc R .
C37 C 0.4494(17) -0.1180(13) 0.0796(17) 0.056(7) Uani 1 1 d . .
H37A H 0.484287 -0.148532 0.043254 0.067 Uiso 1 1 calc R .
H37B H 0.403487 -0.111017 0.043562 0.067 Uiso 1 1 calc R .
O16 O 0.1796(11) 0.2961(11) 0.3006(16) 0.072(5) Uani 1 1 d . .
O15 O 0.2509(11) 0.1957(14) 0.4431(19) 0.093(7) Uani 1 1 d . .
O18 O -0.0784(13) 0.2297(13) 0.3085(18) 0.096(8) Uani 1 1 d . .
O17 O 0.0188(15) 0.3516(13) 0.290(2) 0.106(9) Uani 1 1 d . .

loop_
_atom_site_aniso_label
_atom_site_aniso_U_11
_atom_site_aniso_U_22
_atom_site_aniso_U_33
_atom_site_aniso_U_23
_atom_site_aniso_U_13
_atom_site_aniso_U_12
Gd1 0.0175(4) 0.0220(4) 0.0113(3) -0.0022(3) 0.0022(3) -0.0020(3)
Gd2 0.0170(4) 0.0164(4) 0.0098(3) 0.0004(3) -0.0007(3) -0.0009(3)
N2 0.051(12) 0.060(13) 0.040(11) -0.015(10) 0.010(9) 0.008(10)
C12 0.079(19) 0.055(15) 0.036(13) -0.014(11) 0.016(13) -0.005(14)
C11 0.070(18) 0.042(14) 0.049(14) 0.009(11) 0.002(13) 0.008(12)
C10 0.034(11) 0.055(13) 0.033(12) -0.002(10) 0.004(9) 0.007(10)
C14 0.10(2) 0.053(15) 0.027(11) 0.006(12) -0.006(14) 0.015(14)
C13 0.09(2) 0.036(13) 0.054(16) 0.006(12) 0.010(15) -0.008(13)
O1 0.029(8) 0.050(9) 0.029(8) 0.008(6) 0.004(6) 0.005(7)
O12 0.047(8) 0.062(10) 0.016(6) 0.016(7) -0.005(7) 0.017(7)
O2 0.032(7) 0.045(8) 0.016(6) 0.010(7) 0.007(6) 0.001(6)
O5 0.038(8) 0.021(6) 0.045(8) 0.011(6) 0.022(7) -0.002(5)
O13 0.017(6) 0.028(7) 0.028(7) 0.004(5) 0.007(5) 0.006(5)
O9 0.025(8) 0.061(10) 0.036(8) 0.008(7) -0.007(6) -0.007(7)
C22 0.035(11) 0.027(10) 0.020(9) 0.003(7) -0.005(8) -0.002(8)
O10 0.045(9) 0.055(10) 0.011(6) 0.000(6) 0.005(6) -0.014(7)
O6 0.035(8) 0.021(7) 0.037(8) -0.003(6) 0.020(6) -0.005(6)
O3 0.039(8) 0.031(7) 0.023(7) 0.003(5) 0.003(6) 0.016(6)
O4 0.044(8) 0.032(7) 0.019(7) 0.011(5) 0.007(6) 0.000(6)
O8 0.022(7) 0.032(7) 0.037(7) 0.017(6) 0.010(5) -0.008(5)
O7 0.025(6) 0.031(7) 0.038(7) -0.008(6) -0.004(6) -0.008(5)
O14 0.048(9) 0.031(8) 0.034(8) 0.004(6) -0.006(7) -0.006(6)
O11 0.030(7) 0.033(7) 0.029(8) 0.001(6) -0.005(6) 0.004(6)
C20 0.032(10) 0.024(9) 0.023(9) -0.004(7) 0.007(8) 0.002(8)
C21 0.020(8) 0.042(11) 0.013(8) 0.007(7) 0.007(6) 0.005(7)
C16 0.025(9) 0.030(10) 0.015(9) -0.001(7) 0.006(7) 0.006(7)
C17 0.022(9) 0.040(11) 0.022(9) 0.009(8) 0.003(7) 0.008(8)
C18 0.023(9) 0.051(12) 0.020(9) -0.001(8) 0.010(7) -0.008(8)
C19 0.034(10) 0.020(9) 0.024(9) 0.004(7) 0.012(8) 0.002(8)
C5 0.031(10) 0.018(9) 0.021(9) -0.001(7) 0.007(8) -0.001(7)
C36 0.034(10) 0.029(9) 0.019(9) 0.005(8) -0.002(8) -0.009(8)
C4 0.023(9) 0.024(9) 0.021(9) -0.005(7) -0.001(7) 0.008(7)
C6 0.020(9) 0.032(10) 0.017(8) -0.003(7) -0.001(7) 0.010(7)
C7 0.029(9) 0.034(10) 0.020(9) 0.009(7) 0.006(7) 0.016(8)
C8 0.025(8) 0.033(8) 0.019(7) 0.005(7) 0.015(6) 0.010(7)
C2 0.032(10) 0.029(10) 0.019(9) 0.002(7) -0.003(8) 0.014(8)
C3 0.025(9) 0.033(9) 0.009(8) 0.004(7) 0.002(7) -0.001(7)
C35 0.025(10) 0.025(9) 0.035(10) 0.004(8) 0.009(8) 0.006(8)
C34 0.025(9) 0.025(9) 0.028(10) 0.010(7) 0.002(7) -0.007(7)
C33 0.030(11) 0.037(11) 0.039(11) 0.013(9) 0.003(9) 0.008(9)
C32 0.038(11) 0.020(9) 0.037(10) 0.018(8) -0.001(9) -0.004(8)
C31 0.041(11) 0.012(9) 0.036(11) 0.002(7) 0.010(9) 0.010(8)
C30 0.013(8) 0.032(10) 0.029(9) 0.012(8) 0.000(7) 0.004(7)
C1 0.022(9) 0.019(9) 0.022(8) 0.004(7) 0.003(7) -0.001(7)
C29 0.016(8) 0.031(10) 0.019(8) 0.004(7) 0.001(7) 0.008(7)
N3 0.028(10) 0.071(14) 0.041(10) 0.025(10) 0.013(8) 0.009(9)
C15 0.031(10) 0.021(9) 0.018(9) 0.006(7) 0.003(7) 0.010(7)
N5 0.056(12) 0.019(8) 0.066(13) -0.001(8) 0.022(10) 0.006(8)
C24 0.024(10) 0.064(15) 0.033(11) 0.013(10) 0.013(8) 0.000(10)
C28 0.07(2) 0.069(19) 0.066(19) 0.023(15) 0.024(16) 0.005(16)
C27 0.07(2) 0.064(19) 0.08(2) 0.010(16) 0.025(17) 0.005(16)
N4 0.030(10) 0.104(19) 0.044(11) 0.007(12) 0.002(9) 0.026(11)
C26 0.032(13) 0.072(19) 0.08(2) -0.002(15) -0.008(13) 0.011(12)
C25 0.049(15) 0.060(16) 0.047(14) 0.005(12) -0.005(12) 0.003(12)
N1 0.061(12) 0.059(12) 0.021(9) 0.007(8) 0.004(8) 0.035(10)
C39 0.072(19) 0.058(17) 0.049(15) 0.005(13) -0.003(13) 0.010(14)
C40 0.068(17) 0.046(14) 0.044(13) 0.007(11) -0.011(12) -0.006(12)
N6 0.066(14) 0.067(14) 0.041(11) 0.022(10) -0.011(10) -0.014(11)
C41 0.074(18) 0.040(14) 0.054(15) 0.003(11) -0.018(13) -0.013(13)
C42 0.10(2) 0.018(10) 0.052(15) 0.006(10) -0.002(14) 0.002(12)
C38 0.046(12) 0.041(12) 0.041(13) 0.016(10) 0.010(10) 0.016(10)
C9 0.036(12) 0.064(16) 0.041(13) 0.000(11) 0.007(10) 0.008(11)
C23 0.033(12) 0.10(2) 0.053(15) 0.027(15) 0.010(11) 0.022(13)
C37 0.083(19) 0.037(13) 0.047(14) 0.012(11) 0.019(13) 0.013(12)
O16 0.066(12) 0.068(12) 0.081(14) 0.000(11) 0.017(11) -0.027(10)
O15 0.051(12) 0.107(18) 0.12(2) -0.011(16) 0.015(13) 0.011(11)
O18 0.099(17) 0.083(15) 0.106(19) -0.049(14) -0.003(14) 0.033(13)
O17 0.13(2) 0.067(14) 0.13(2) 0.013(16) -0.046(19) -0.013(14)

loop_
_atom_type_symbol
_atom_type_description
_atom_type_scat_dispersion_real
_atom_type_scat_dispersion_imag
_atom_type_scat_source
C C 0.0033 0.0016 'International Tables Vol C Tables 4.2.6.8 and 6.1.1.4'
H H 0.0000 0.0000 'International Tables Vol C Tables 4.2.6.8 and 6.1.1.4'
Gd Gd -0.1653 3.9035 'International Tables Vol C Tables 4.2.6.8 and 6.1.1.4'
N N 0.0061 0.0033 'International Tables Vol C Tables 4.2.6.8 and 6.1.1.4'
O O 0.0106 0.0060 'International Tables Vol C Tables 4.2.6.8 and 6.1.1.4'

loop_
_geom_angle_atom_site_label_1
_geom_angle_atom_site_label_2
_geom_angle_atom_site_label_3
_geom_angle
_geom_angle_site_symmetry_1
_geom_angle_site_symmetry_3
O12 Gd1 O10 171.9(5) 3_554 4
O12 Gd1 O8 77.0(5) 3_554 .
O12 Gd1 O7 86.1(5) 3_554 .
O12 Gd1 O14 83.6(5) 3_554 .
O12 Gd1 C36 75.3(5) 3_554 .
O9 Gd1 O12 101.3(5) . 3_554
O9 Gd1 O10 86.7(5) . 4
O9 Gd1 O8 158.6(5) . .
O9 Gd1 O7 146.8(5) . .
O9 Gd1 O14 75.8(5) . .
O9 Gd1 C36 172.8(5) . .
O10 Gd1 O8 96.1(5) 4 .
O10 Gd1 O7 86.4(5) 4 .
O10 Gd1 O14 97.2(5) 4 .
O10 Gd1 C36 96.6(5) 4 .
O8 Gd1 C36 27.6(5) . .
O7 Gd1 O8 54.7(4) . .
O7 Gd1 C36 28.0(5) . .
O14 Gd1 O8 124.7(5) . .
O14 Gd1 O7 72.9(5) . .
O14 Gd1 C36 97.4(5) . .
O11 Gd1 O12 84.5(5) 2_554 3_554
O11 Gd1 O9 78.7(5) 2_554 .
O11 Gd1 O10 98.6(5) 2_554 4
O11 Gd1 O8 79.9(5) 2_554 .
O11 Gd1 O7 134.5(5) 2_554 .
O11 Gd1 O14 149.0(5) 2_554 .
O11 Gd1 C36 107.0(5) 2_554 .
O1 Gd2 O2 85.1(5) 4_565 3_665
O1 Gd2 O5 147.5(5) 4_565 .
O1 Gd2 O13 79.1(5) 4_565 .
O1 Gd2 O6 156.1(5) 4_565 .
O1 Gd2 O3 79.0(5) 4_565 .
O1 Gd2 O4 105.3(5) 4_565 2_654
O1 Gd2 C29 170.3(5) 4_565 .
O2 Gd2 O5 85.0(5) 3_665 .
O2 Gd2 O13 93.3(5) 3_665 .
O2 Gd2 O6 88.1(5) 3_665 .
O2 Gd2 C29 86.3(5) 3_665 .
O5 Gd2 C29 26.4(4) . .
O13 Gd2 O5 70.7(4) . .
O13 Gd2 O6 124.2(4) . .
O13 Gd2 C29 96.9(5) . .
O6 Gd2 O5 53.9(4) . .
O6 Gd2 C29 27.5(5) . .
O3 Gd2 O2 98.6(5) . 3_665
O3 Gd2 O5 133.1(5) . .
O3 Gd2 O13 154.0(5) . .
O3 Gd2 O6 79.4(5) . .
O3 Gd2 O4 86.8(5) . 2_654
O3 Gd2 C29 106.8(5) . .
O4 Gd2 O2 169.0(5) 2_654 3_665
O4 Gd2 O5 84.4(5) 2_654 .
O4 Gd2 O13 85.6(5) 2_654 .
O4 Gd2 O6 83.5(5) 2_654 .
O4 Gd2 C29 83.0(5) 2_654 .
C12 N2 C13 120.0 . .
N2 C12 H12 120.0 . .
C11 C12 N2 120.0 . .
C11 C12 H12 120.0 . .
C12 C11 H11 120.0 . .
C10 C11 C12 120.0 . .
C10 C11 H11 120.0 . .
C11 C10 C14 120.0 . .
C11 C10 C9 119.0(13) . .
C14 C10 C9 120.9(13) . .
C10 C14 H14 120.0 . .
C13 C14 C10 120.0 . .
C13 C14 H14 120.0 . .
N2 C13 H13 120.0 . .
C14 C13 N2 120.0 . .
C14 C13 H13 120.0 . .
C5 O1 Gd2 161.1(13) . 2_654
C22 O12 Gd1 130.0(13) . 3
C5 O2 Gd2 127.2(12) . 3_664
C29 O5 Gd2 91.1(10) . .
C15 O9 Gd1 159.6(13) . .
O12 C22 C20 116.1(17) . .
O11 C22 O12 122.7(17) . .
O11 C22 C20 121.1(16) . .
C15 O10 Gd1 126.9(12) . 2_554
C29 O6 Gd2 95.8(10) . .
C1 O3 Gd2 173.2(12) . .
C1 O4 Gd2 123.5(11) . 4_565
C36 O8 Gd1 91.1(11) . .
C36 O7 Gd1 92.0(10) . .
C22 O11 Gd1 177.3(13) . 4
C21 C20 C22 119.6(10) . .
C21 C20 C19 120.0 . .
C19 C20 C22 120.3(10) . .
C20 C21 H21 120.0 . .
C16 C21 C20 120.0 . .
C16 C21 H21 120.0 . .
C21 C16 C17 120.0 . .
C21 C16 C15 118.6(9) . .
C17 C16 C15 121.3(9) . .
C16 C17 H17 120.0 . .
C18 C17 C16 120.0 . .
C18 C17 H17 120.0 . .
C17 C18 C19 120.0 . .
N3 C18 C17 121.1(10) . .
N3 C18 C19 118.8(10) . .
C20 C19 H19 120.0 . .
C18 C19 C20 120.0 . .
C18 C19 H19 120.0 . .
O1 C5 O2 123.9(16) . .
O1 C5 C4 119.3(15) . .
O2 C5 C4 116.8(15) . .
O8 C36 Gd1 61.3(9) . .
O8 C36 O7 118.2(17) . .
O8 C36 C34 122.1(16) . .
O7 C36 Gd1 60.1(9) . .
O7 C36 C34 119.5(15) . .
C34 C36 Gd1 158.8(12) . .
C6 C4 C5 120.4(9) . .
C6 C4 C3 120.0 . .
C3 C4 C5 119.6(9) . .
C4 C6 H6 120.0 . .
C4 C6 C7 120.0 . .
C7 C6 H6 120.0 . .
C6 C7 C8 120.0 . .
C6 C7 N1 118.3(9) . .
C8 C7 N1 121.6(9) . .
C7 C8 H8 120.0 . .
C2 C8 C7 120.0 . .
C2 C8 H8 120.0 . .
C8 C2 C3 120.0 . .
C8 C2 C1 120.0(9) . .
C3 C2 C1 119.9(9) . .
C4 C3 H3 120.0 . .
C2 C3 C4 120.0 . .
C2 C3 H3 120.0 . .
C34 C35 H35 120.0 . .
C34 C35 C30 120.0 . .
C30 C35 H35 120.0 . .
C35 C34 C36 118.8(10) . .
C33 C34 C36 121.0(10) . .
C33 C34 C35 120.0 . .
C34 C33 H33 120.0 . .
C34 C33 C32 120.0 . .
C32 C33 H33 120.0 . .
C33 C32 N5 122.9(11) . .
C31 C32 C33 120.0 . .
C31 C32 N5 117.0(11) . .
C32 C31 H31 120.0 . .
C32 C31 C30 120.0 . .
C30 C31 H31 120.0 . .
C35 C30 C29 119.7(9) . .
C31 C30 C35 120.0 . .
C31 C30 C29 120.3(9) . .
O3 C1 O4 124.1(16) . .
O3 C1 C2 119.3(14) . .
O4 C1 C2 116.6(14) . .
O5 C29 Gd2 62.5(9) . .
O5 C29 O6 119.2(16) . .
O5 C29 C30 122.7(14) . .
O6 C29 Gd2 56.7(9) . .
O6 C29 C30 117.9(14) . .
C30 C29 Gd2 173.3(10) . .
C18 N3 H3A 118.6 . .
C18 N3 C23 122.8(16) . .
C23 N3 H3A 118.6 . .
O9 C15 O10 123.4(17) . .
O9 C15 C16 120.6(15) . .
O10 C15 C16 116.0(15) . .
C32 N5 H5 109.8 . .
C32 N5 C37 123.1(18) . .
C37 N5 H5 110.0 . .
C28 C24 C25 120.0 . .
C28 C24 C23 120.1(15) . .
C25 C24 C23 119.9(15) . .
C24 C28 H28 120.0 . .
C24 C28 C27 120.0 . .
C27 C28 H28 120.0 . .
C28 C27 H27 120.0 . .
C28 C27 N4 120.0 . .
N4 C27 H27 120.0 . .
C26 N4 C27 120.0 . .
N4 C26 H26 120.0 . .
C25 C26 N4 120.0 . .
C25 C26 H26 120.0 . .
C24 C25 H25 120.0 . .
C26 C25 C24 120.0 . .
C26 C25 H25 120.0 . .
C7 N1 H1 109.6 . .
C7 N1 C9 122.7(16) . .
C9 N1 H1 108.9 . .
C40 C39 H39 120.0 . .
C40 C39 C38 120.0 . .
C38 C39 H39 120.0 . .
C39 C40 H40 120.0 . .
N6 C40 C39 120.0 . .
N6 C40 H40 120.0 . .
C41 N6 C40 120.0 . .
N6 C41 H41 120.0 . .
N6 C41 C42 120.0 . .
C42 C41 H41 120.0 . .
C41 C42 H42 120.0 . .
C38 C42 C41 120.0 . .
C38 C42 H42 120.0 . .
C39 C38 C37 121.0(13) . .
C42 C38 C39 120.0 . .
C42 C38 C37 118.9(14) . .
C10 C9 H9A 108.7 . .
C10 C9 H9B 108.7 . .
N1 C9 C10 114.2(19) . .
N1 C9 H9A 108.7 . .
N1 C9 H9B 108.7 . .
H9A C9 H9B 107.6 . .
N3 C23 C24 110.6(18) . .
N3 C23 H23A 109.5 . .
N3 C23 H23B 109.5 . .
C24 C23 H23A 109.5 . .
C24 C23 H23B 109.5 . .
H23A C23 H23B 108.1 . .
N5 C37 C38 116(2) . .
N5 C37 H37A 108.3 . .
N5 C37 H37B 108.3 . .
C38 C37 H37A 108.3 . .
C38 C37 H37B 108.3 . .
H37A C37 H37B 107.4 . .

loop_
_geom_bond_atom_site_label_1
_geom_bond_atom_site_label_2
_geom_bond_distance
_geom_bond_site_symmetry_2
Gd1 O12 2.286(14) 3_554
Gd1 O9 2.253(14) .
Gd1 O10 2.306(12) 4
Gd1 O8 2.399(13) .
Gd1 O7 2.371(11) .
Gd1 O14 2.360(14) .
Gd1 O11 2.251(13) 2_554
Gd1 C36 2.735(18) .
Gd2 O1 2.252(14) 4_565
Gd2 O2 2.298(13) 3_665
Gd2 O5 2.463(12) .
Gd2 O13 2.300(11) .
Gd2 O6 2.333(12) .
Gd2 O3 2.263(13) .
Gd2 O4 2.294(12) 2_654
Gd2 C29 2.776(18) .
N2 C12 1.3900 .
N2 C13 1.3900 .
C12 H12 0.9300 .
C12 C11 1.3900 .
C11 H11 0.9300 .
C11 C10 1.3900 .
C10 C14 1.3900 .
C10 C9 1.56(3) .
C14 H14 0.9300 .
C14 C13 1.3900 .
C13 H13 0.9300 .
O1 C5 1.25(2) .
O12 C22 1.28(2) .
O2 C5 1.26(2) .
O5 C29 1.23(2) .
O9 C15 1.24(2) .
C22 O11 1.24(2) .
C22 C20 1.48(2) .
O10 C15 1.27(2) .
O6 C29 1.29(2) .
O3 C1 1.25(2) .
O4 C1 1.28(2) .
O8 C36 1.27(2) .
O7 C36 1.28(2) .
C20 C21 1.3900 .
C20 C19 1.3900 .
C21 H21 0.9300 .
C21 C16 1.3900 .
C16 C17 1.3900 .
C16 C15 1.517(18) .
C17 H17 0.9300 .
C17 C18 1.3900 .
C18 C19 1.3900 .
C18 N3 1.389(19) .
C19 H19 0.9300 .
C5 C4 1.521(19) .
C36 C34 1.49(2) .
C4 C6 1.3900 .
C4 C3 1.3900 .
C6 H6 0.9300 .
C6 C7 1.3900 .
C7 C8 1.3900 .
C7 N1 1.408(19) .
C8 H8 0.9300 .
C8 C2 1.3900 .
C2 C3 1.3900 .
C2 C1 1.509(18) .
C3 H3 0.9300 .
C35 H35 0.9300 .
C35 C34 1.3900 .
C35 C30 1.3900 .
C34 C33 1.3900 .
C33 H33 0.9300 .
C33 C32 1.3900 .
C32 C31 1.3900 .
C32 N5 1.398(18) .
C31 H31 0.9300 .
C31 C30 1.3900 .
C30 C29 1.502(19) .
N3 H3A 0.8600 .
N3 C23 1.43(3) .
N5 H5 0.8600 .
N5 C37 1.47(3) .
C24 C28 1.3900 .
C24 C25 1.3900 .
C24 C23 1.52(2) .
C28 H28 0.9300 .
C28 C27 1.3900 .
C27 H27 0.9300 .
C27 N4 1.3900 .
N4 C26 1.3900 .
C26 H26 0.9300 .
C26 C25 1.3900 .
C25 H25 0.9300 .
N1 H1 0.8601 .
N1 C9 1.45(3) .
C39 H39 0.9300 .
C39 C40 1.3900 .
C39 C38 1.3900 .
C40 H40 0.9300 .
C40 N6 1.3900 .
N6 C41 1.3900 .
C41 H41 0.9300 .
C41 C42 1.3900 .
C42 H42 0.9300 .
C42 C38 1.3900 .
C38 C37 1.56(2) .
C9 H9A 0.9700 .
C9 H9B 0.9700 .
C23 H23A 0.9700 .
C23 H23B 0.9700 .
C37 H37A 0.9700 .
C37 H37B 0.9700 .

loop_
_geom_torsion_atom_site_label_1
_geom_torsion_atom_site_label_2
_geom_torsion_atom_site_label_3
_geom_torsion_atom_site_label_4
_geom_torsion
_geom_torsion_site_symmetry_1
Gd1 O12 C22 O11 1(3) 3
Gd1 O12 C22 C20 -175.2(11) 3
Gd1 O9 C15 O10 -111(4) .
Gd1 O9 C15 C16 68(4) .
Gd1 O10 C15 O9 2(3) 2_554
Gd1 O10 C15 C16 -176.2(10) 2_554
Gd1 O8 C36 O7 19.9(17) .
Gd1 O8 C36 C34 -155.7(15) .
Gd1 O7 C36 O8 -20.1(17) .
Gd1 O7 C36 C34 155.5(14) .
Gd1 C36 C34 C35 94(3) .
Gd1 C36 C34 C33 -82(3) .
Gd2 O1 C5 O2 -104(4) 2_654
Gd2 O1 C5 C4 77(4) 2_654
Gd2 O2 C5 O1 9(3) 3_664
Gd2 O2 C5 C4 -172.4(9) 3_664
Gd2 O5 C29 O6 -0.8(17) .
Gd2 O5 C29 C30 175.2(14) .
Gd2 O6 C29 O5 0.9(18) .
Gd2 O6 C29 C30 -175.3(12) .
Gd2 O4 C1 O3 -2(2) 4_565
Gd2 O4 C1 C2 178.2(10) 4_565
N2 C12 C11 C10 0.0 .
C12 N2 C13 C14 0.0 .
C12 C11 C10 C14 0.0 .
C12 C11 C10 C9 -177.4(15) .
C11 C10 C14 C13 0.0 .
C11 C10 C9 N1 -127.3(17) .
C10 C14 C13 N2 0.0 .
C14 C10 C9 N1 55(2) .
C13 N2 C12 C11 0.0 .
O1 C5 C4 C6 160.9(13) .
O1 C5 C4 C3 -19(2) .
O12 C22 C20 C21 169.8(13) .
O12 C22 C20 C19 -13(2) .
O2 C5 C4 C6 -18.2(19) .
O2 C5 C4 C3 162.4(12) .
C22 C20 C21 C16 177.3(13) .
C22 C20 C19 C18 -177.3(13) .
O8 C36 C34 C35 -173.3(14) .
O8 C36 C34 C33 11(2) .
O7 C36 C34 C35 11(2) .
O7 C36 C34 C33 -164.2(13) .
O11 C22 C20 C21 -7(2) .
O11 C22 C20 C19 170.8(14) .
C20 C21 C16 C17 0.0 .
C20 C21 C16 C15 177.2(13) .
C21 C20 C19 C18 0.0 .
C21 C16 C17 C18 0.0 .
C21 C16 C15 O9 -30(2) .
C21 C16 C15 O10 148.8(13) .
C16 C17 C18 C19 0.0 .
C16 C17 C18 N3 176.2(16) .
C17 C16 C15 O9 147.6(14) .
C17 C16 C15 O10 -34.0(19) .
C17 C18 C19 C20 0.0 .
C17 C18 N3 C23 -16(3) .
C18 N3 C23 C24 -167.9(19) .
C19 C20 C21 C16 0.0 .
C19 C18 N3 C23 161(2) .
C5 C4 C6 C7 -179.4(12) .
C5 C4 C3 C2 179.4(12) .
C36 C34 C33 C32 175.4(13) .
C4 C6 C7 C8 0.0 .
C4 C6 C7 N1 -177.4(15) .
C6 C4 C3 C2 0.0 .
C6 C7 C8 C2 0.0 .
C6 C7 N1 C9 -172.1(17) .
C7 C8 C2 C3 0.0 .
C7 C8 C2 C1 -177.1(13) .
C7 N1 C9 C10 68(3) .
C8 C7 N1 C9 11(3) .
C8 C2 C3 C4 0.0 .
C8 C2 C1 O3 155.9(13) .
C8 C2 C1 O4 -24.6(19) .
C3 C4 C6 C7 0.0 .
C3 C2 C1 O3 -21(2) .
C3 C2 C1 O4 158.3(12) .
C35 C34 C33 C32 0.0 .
C35 C30 C29 O5 -176.7(14) .
C35 C30 C29 O6 -0.6(19) .
C34 C35 C30 C31 0.0 .
C34 C35 C30 C29 178.2(13) .
C34 C33 C32 C31 0.0 .
C34 C33 C32 N5 175.5(16) .
C33 C32 C31 C30 0.0 .
C33 C32 N5 C37 26(3) .
C32 C31 C30 C35 0.0 .
C32 C31 C30 C29 -178.2(13) .
C32 N5 C37 C38 -86(3) .
C31 C32 N5 C37 -158.7(17) .
C31 C30 C29 O5 1(2) .
C31 C30 C29 O6 177.5(12) .
C30 C35 C34 C36 -175.5(13) .
C30 C35 C34 C33 0.0 .
C1 C2 C3 C4 177.1(13) .
N3 C18 C19 C20 -176.2(15) .
C15 C16 C17 C18 -177.1(13) .
N5 C32 C31 C30 -175.8(15) .
C24 C28 C27 N4 0.0 .
C28 C24 C25 C26 0.0 .
C28 C24 C23 N3 126(2) .
C28 C27 N4 C26 0.0 .
C27 N4 C26 C25 0.0 .
N4 C26 C25 C24 0.0 .
C25 C24 C28 C27 0.0 .
C25 C24 C23 N3 -56(3) .
N1 C7 C8 C2 177.3(15) .
C39 C40 N6 C41 0.0 .
C39 C38 C37 N5 4(3) .
C40 C39 C38 C42 0.0 .
C40 C39 C38 C37 178.3(18) .
C40 N6 C41 C42 0.0 .
N6 C41 C42 C38 0.0 .
C41 C42 C38 C39 0.0 .
C41 C42 C38 C37 -178.3(17) .
C42 C38 C37 N5 -178.0(16) .
C38 C39 C40 N6 0.0 .
C9 C10 C14 C13 177.4(16) .
C23 C24 C28 C27 177.6(17) .
C23 C24 C25 C26 -177.6(17) .
